data_7717649
loop_
_publ_author_name
'Landrini, Martina'
'Navarro, Miquel'
'Campos, Jes\'us'
'Rocchigiani, Luca'

_publ_section_title
;
 Enhanced Reactivity of Cationic Au(\m-H)2MCp2 Complexes (M = Mo, W)
 Enabled by Bulky tris-Biaryl Phosphines
;
_journal_name_full 'Dalton Transactions'
_journal_paper_doi 10.1039/D4DT03150D
_journal_year 2025
_chemical_formula_sum 'C71 H87 Au B Cl2 F4 P W'
_chemical_formula_weight 1509.90
_space_group_crystal_system triclinic
_space_group_IT_number 2
_space_group_name_Hall '-P 1'
_space_group_name_H-M_alt 'P -1'
_atom_sites_solution_hydrogens geom
_audit_creation_method SHELXL-2014/7
_audit_update_record
;
2024-10-18 deposited with the CCDC.	2024-12-02 downloaded from the CCDC.
;
_cell_angle_alpha 99.843(3)
_cell_angle_beta 102.329(2)
_cell_angle_gamma 104.450(2)
_cell_formula_units_Z 2
_cell_length_a 12.8117(7)
_cell_length_b 15.9264(10)
_cell_length_c 17.4931(11)
_cell_measurement_reflns_used 9343
_cell_measurement_temperature 193(2)
_cell_measurement_theta_max 28.28
_cell_measurement_theta_min 2.35
_cell_volume 3280.5(3)
_computing_cell_refinement 'Bruker APEX3'
_computing_data_collection 'Bruker APEX3'
_computing_data_reduction 'Bruker APEX3'
_computing_structure_refinement 'SHELXL-2014/7 (Sheldrick, 2014)'
_computing_structure_solution 'SHELXT 2014/5 (Sheldrick, 2014)'
_diffrn_ambient_temperature 193(2)
_diffrn_measured_fraction_theta_full 0.999
_diffrn_measured_fraction_theta_max 0.997
_diffrn_measurement_device_type 'Bruker D8Quest'
_diffrn_measurement_method '\f and \w scans'
_diffrn_radiation_type MoK\a
_diffrn_radiation_wavelength 0.71073
_diffrn_reflns_av_R_equivalents 0.0794
_diffrn_reflns_av_unetI/netI 0.0482
_diffrn_reflns_Laue_measured_fraction_full 0.999
_diffrn_reflns_Laue_measured_fraction_max 0.997
_diffrn_reflns_limit_h_max 17
_diffrn_reflns_limit_h_min -17
_diffrn_reflns_limit_k_max 21
_diffrn_reflns_limit_k_min -21
_diffrn_reflns_limit_l_max 23
_diffrn_reflns_limit_l_min -23
_diffrn_reflns_number 98394
_diffrn_reflns_point_group_measured_fraction_full 0.999
_diffrn_reflns_point_group_measured_fraction_max 0.997
_diffrn_reflns_theta_full 25.242
_diffrn_reflns_theta_max 28.315
_diffrn_reflns_theta_min 1.813
_diffrn_source 'IuS 3.0 Microfocus Source'
_exptl_absorpt_coefficient_mu 4.143
_exptl_absorpt_correction_T_max 0.745
_exptl_absorpt_correction_T_min 0.595
_exptl_absorpt_correction_type multi-scan
_exptl_absorpt_process_details ' Apex3 v2016.9-0 (Bruker, 2016)'
_exptl_crystal_colour yellow
_exptl_crystal_density_diffrn 1.529
_exptl_crystal_description prism
_exptl_crystal_F_000 1512
_exptl_crystal_size_max 0.17
_exptl_crystal_size_mid 0.17
_exptl_crystal_size_min 0.10
_refine_diff_density_max 2.804
_refine_diff_density_min -1.878
_refine_diff_density_rms 0.172
_refine_ls_extinction_method none
_refine_ls_goodness_of_fit_ref 0.984
_refine_ls_hydrogen_treatment constr
_refine_ls_matrix_type full
_refine_ls_number_parameters 748
_refine_ls_number_reflns 16278
_refine_ls_number_restraints 24
_refine_ls_restrained_S_all 0.984
_refine_ls_R_factor_all 0.0694
_refine_ls_R_factor_gt 0.0437
_refine_ls_shift/su_max 0.002
_refine_ls_shift/su_mean 0.000
_refine_ls_structure_factor_coef Fsqd
_refine_ls_weighting_details 'w=1/[\s^2^(Fo^2^)+(0.0532P)^2^+26.0921P] where P=(Fo^2^+2Fc^2^)/3'
_refine_ls_weighting_scheme calc
_refine_ls_wR_factor_gt 0.1032
_refine_ls_wR_factor_ref 0.1251
_reflns_Friedel_coverage 0.000
_reflns_number_gt 12398
_reflns_number_total 16278
_reflns_threshold_expression 'I > 2\s(I)'
_cod_data_source_file d4dt03150d2.cif
_cod_data_source_block jcm04223a
_cod_database_code 7717649
_shelx_shelxl_version_number 2014/7
_shelx_space_group_comment
;
The symmetry employed for this shelxl refinement is uniquely defined
by the following loop, which should always be used as a source of
symmetry information in preference to the above space-group names.
They are only intended as comments.
;

loop_
_space_group_symop_operation_xyz
'x, y, z'
'-x, -y, -z'

loop_
_atom_site_label
_atom_site_type_symbol
_atom_site_fract_x
_atom_site_fract_y
_atom_site_fract_z
_atom_site_U_iso_or_equiv
_atom_site_adp_type
_atom_site_occupancy
_atom_site_site_symmetry_order
_atom_site_calc_flag
_atom_site_refinement_flags_posn
_atom_site_refinement_flags_adp
_atom_site_refinement_flags_occupancy
_atom_site_disorder_assembly
_atom_site_disorder_group
Au1 Au 0.47292(2) 0.74555(2) 0.28923(2) 0.02337(6) Uani 1 1 d . . . . .
W1 W 0.62499(2) 0.70023(2) 0.39888(2) 0.02312(7) Uani 1 1 d . . . . .
P1 P 0.34038(11) 0.78196(9) 0.20302(8) 0.0190(3) Uani 1 1 d . . . . .
Cl1 Cl 1.1247(5) 0.5028(3) 0.7206(2) 0.1348(17) Uani 1 1 d . . . . .
C41 C 0.3728(5) 0.8099(4) 0.1117(3) 0.0208(10) Uani 1 1 d . . . . .
C26 C 0.2805(4) 0.9373(4) 0.1955(3) 0.0218(11) Uani 1 1 d . . . . .
H26 H 0.2885 0.9237 0.1424 0.026 Uiso 1 1 calc R U . . .
C46 C 0.4755(5) 0.8667(4) 0.1099(3) 0.0208(10) Uani 1 1 d . . . . .
F1 F 0.8674(6) 0.6393(5) 0.5950(4) 0.0837(19) Uani 1 1 d . . . . .
Cl2 Cl 1.0183(4) 0.4034(6) 0.5599(4) 0.232(4) Uani 1 1 d . . . . .
C42 C 0.2843(5) 0.7777(4) 0.0412(3) 0.0223(11) Uani 1 1 d . . . . .
H42 H 0.2162 0.7385 0.0435 0.027 Uiso 1 1 calc R U . . .
F2 F 0.7251(6) 0.6415(5) 0.6511(4) 0.0831(18) Uani 1 1 d . . . . .
C21 C 0.3024(4) 0.8808(3) 0.2461(3) 0.0186(10) Uani 1 1 d . . . . .
C47 C 0.5777(5) 0.9077(4) 0.1785(3) 0.0235(11) Uani 1 1 d . . . . .
C1 C 0.2032(4) 0.6955(4) 0.1650(3) 0.0215(11) Uani 1 1 d . . . . .
C48 C 0.5796(5) 0.9606(4) 0.2511(4) 0.0289(13) Uani 1 1 d . . . . .
H48 H 0.5112 0.9659 0.2611 0.035 Uiso 1 1 calc R U . . .
C27 C 0.3131(5) 0.8486(4) 0.3868(4) 0.0249(11) Uani 1 1 d . . . . .
C12 C 0.3670(5) 0.5817(4) 0.1089(4) 0.0281(12) Uani 1 1 d . . . . .
H12 H 0.3834 0.6368 0.0932 0.034 Uiso 1 1 calc R U . . .
C25 C 0.2477(5) 1.0123(4) 0.2194(4) 0.0261(12) Uani 1 1 d . . . . .
C43 C 0.2898(5) 0.7996(4) -0.0319(4) 0.0268(12) Uani 1 1 d . . . . .
C7 C 0.2742(5) 0.5559(4) 0.1379(3) 0.0256(12) Uani 1 1 d . . . . .
C22 C 0.2908(5) 0.9000(4) 0.3247(3) 0.0231(11) Uani 1 1 d . . . . .
F4 F 0.7788(5) 0.5191(4) 0.6316(6) 0.105(3) Uani 1 1 d . . . . .
C45 C 0.4815(5) 0.8885(4) 0.0368(4) 0.0308(13) Uani 1 1 d . . . . .
H45 H 0.5499 0.9265 0.0338 0.037 Uiso 1 1 calc R U . . .
C70 C 0.5917(6) 0.5750(4) 0.4504(5) 0.0390(16) Uani 1 1 d . . . . .
H70 H 0.5984 0.5795 0.5062 0.047 Uiso 1 1 calc R U . . .
C6 C 0.1095(5) 0.7254(4) 0.1632(4) 0.0255(12) Uani 1 1 d . . . . .
H6 H 0.1216 0.7876 0.1818 0.031 Uiso 1 1 calc R U . . .
C50 C 0.7823(5) 1.0020(4) 0.2988(4) 0.0270(12) Uani 1 1 d . . . . .
C32 C 0.3826(6) 0.8970(5) 0.4625(4) 0.0352(14) Uani 1 1 d . . . . .
H32 H 0.4172 0.9591 0.4707 0.042 Uiso 1 1 calc R U . . .
C49 C 0.6799(5) 1.0060(4) 0.3092(4) 0.0301(13) Uani 1 1 d . . . . .
H49 H 0.6777 1.0413 0.3581 0.036 Uiso 1 1 calc R U . . .
C44 C 0.3925(6) 0.8573(5) -0.0315(4) 0.0352(14) Uani 1 1 d . . . . .
H44 H 0.4011 0.8754 -0.0794 0.042 Uiso 1 1 calc R U . . .
C2 C 0.1868(5) 0.6035(4) 0.1382(4) 0.0267(12) Uani 1 1 d . . . . .
C9 C 0.3228(6) 0.4215(4) 0.1537(4) 0.0339(14) Uani 1 1 d . . . . .
H9 H 0.3065 0.3665 0.1695 0.041 Uiso 1 1 calc R U . . .
C69 C 0.6769(6) 0.5766(5) 0.4134(5) 0.0430(17) Uani 1 1 d . . . . .
H69 H 0.7518 0.5808 0.4395 0.052 Uiso 1 1 calc R U . . .
C10 C 0.4147(5) 0.4457(4) 0.1233(4) 0.0273(12) Uani 1 1 d . . . . .
C17 C 0.4866(5) 0.3824(4) 0.1113(4) 0.0283(12) Uani 1 1 d . . . . .
C11 C 0.4367(5) 0.5275(4) 0.1025(4) 0.0286(12) Uani 1 1 d . . . . .
H11 H 0.5006 0.5469 0.0834 0.034 Uiso 1 1 calc R U . . .
C30 C 0.3514(6) 0.7668(5) 0.5182(4) 0.0337(14) Uani 1 1 d . . . . .
F3 F 0.8898(6) 0.6392(6) 0.7246(4) 0.118(3) Uani 1 1 d . . . . .
C68 C 0.6351(8) 0.5709(6) 0.3304(5) 0.051(2) Uani 1 1 d . . . . .
H68 H 0.6762 0.5713 0.2912 0.062 Uiso 1 1 calc R U . . .
C57 C 0.8941(5) 1.0576(4) 0.3599(4) 0.0322(14) Uani 1 1 d . . . . .
C53 C 0.1866(6) 0.7678(5) -0.1041(4) 0.0353(15) Uani 1 1 d . . . . .
C28 C 0.2624(6) 0.7588(5) 0.3779(4) 0.0342(14) Uani 1 1 d . . . . .
H28 H 0.2139 0.7239 0.3273 0.041 Uiso 1 1 calc R U . . .
C8 C 0.2550(6) 0.4748(4) 0.1615(4) 0.0316(13) Uani 1 1 d . . . . .
H8 H 0.1936 0.4565 0.1834 0.038 Uiso 1 1 calc R U . . .
C31 C 0.4023(6) 0.8568(5) 0.5258(4) 0.0367(15) Uani 1 1 d . . . . .
H31 H 0.4521 0.8916 0.5759 0.044 Uiso 1 1 calc R U . . .
C23 C 0.2568(6) 0.9751(5) 0.3481(4) 0.0335(14) Uani 1 1 d . . . . .
H23 H 0.2465 0.9885 0.4006 0.040 Uiso 1 1 calc R U . . .
C18 C 0.4262(7) 0.3101(5) 0.0336(4) 0.0430(17) Uani 1 1 d . . . . .
H18A H 0.3552 0.2741 0.0391 0.064 Uiso 1 1 calc R U . . .
H18B H 0.4732 0.2717 0.0236 0.064 Uiso 1 1 calc R U . . .
H18C H 0.4115 0.3383 -0.0115 0.064 Uiso 1 1 calc R U . . .
C66 C 0.4941(6) 0.5658(4) 0.3919(4) 0.0368(15) Uani 1 1 d . . . . .
H66 H 0.4224 0.5612 0.4007 0.044 Uiso 1 1 calc R U . . .
C20 C 0.6026(6) 0.4312(5) 0.1059(5) 0.0401(16) Uani 1 1 d . . . . .
H20A H 0.5952 0.4563 0.0583 0.060 Uiso 1 1 calc R U . . .
H20B H 0.6466 0.3891 0.1014 0.060 Uiso 1 1 calc R U . . .
H20C H 0.6405 0.4794 0.1543 0.060 Uiso 1 1 calc R U . . .
C52 C 0.6806(6) 0.9017(5) 0.1681(4) 0.0401(16) Uani 1 1 d . . . . .
H52 H 0.6826 0.8652 0.1198 0.048 Uiso 1 1 calc R U . . .
C29 C 0.2819(6) 0.7189(5) 0.4426(4) 0.0349(14) Uani 1 1 d . . . . .
H29 H 0.2466 0.6569 0.4347 0.042 Uiso 1 1 calc R U . . .
C67 C 0.5202(8) 0.5644(5) 0.3172(4) 0.049(2) Uani 1 1 d . . . . .
H67 H 0.4697 0.5599 0.2672 0.059 Uiso 1 1 calc R U . . .
C3 C 0.0763(6) 0.5491(4) 0.1088(5) 0.0398(16) Uani 1 1 d . . . . .
H3 H 0.0633 0.4869 0.0892 0.048 Uiso 1 1 calc R U . . .
C24 C 0.2375(6) 1.0307(4) 0.2972(4) 0.0328(14) Uani 1 1 d . . . . .
H24 H 0.2169 1.0821 0.3160 0.039 Uiso 1 1 calc R U . . .
C33 C 0.2231(6) 1.0701(4) 0.1598(4) 0.0348(14) Uani 1 1 d . . . . .
C59 C 0.9769(6) 1.0038(6) 0.3707(6) 0.052(2) Uani 1 1 d . . . . .
H59A H 0.9443 0.9504 0.3883 0.079 Uiso 1 1 calc R U . . .
H59B H 1.0460 1.0404 0.4113 0.079 Uiso 1 1 calc R U . . .
H59C H 0.9939 0.9860 0.3193 0.079 Uiso 1 1 calc R U . . .
C5 C -0.0002(5) 0.6705(4) 0.1360(4) 0.0313(13) Uani 1 1 d . . . . .
C65 C 0.6693(8) 0.8253(6) 0.4997(6) 0.061(3) Uani 1 1 d . . . . .
H65 H 0.6150 0.8394 0.5247 0.074 Uiso 1 1 calc R U . . .
C56 C 0.2191(7) 0.7564(6) -0.1832(4) 0.050(2) Uani 1 1 d . . . . .
H56A H 0.2615 0.8145 -0.1884 0.075 Uiso 1 1 calc R U . . .
H56B H 0.1513 0.7315 -0.2283 0.075 Uiso 1 1 calc R U . . .
H56C H 0.2653 0.7158 -0.1840 0.075 Uiso 1 1 calc R U . . .
C64 C 0.7361(8) 0.7779(5) 0.5251(5) 0.052(2) Uani 1 1 d . . . . .
H64 H 0.7371 0.7530 0.5708 0.063 Uiso 1 1 calc R U . . .
C60 C 0.9445(7) 1.1377(6) 0.3292(5) 0.058(2) Uani 1 1 d . . . . .
H60A H 0.9616 1.1172 0.2785 0.086 Uiso 1 1 calc R U . . .
H60B H 1.0135 1.1757 0.3692 0.086 Uiso 1 1 calc R U . . .
H60C H 0.8911 1.1719 0.3201 0.086 Uiso 1 1 calc R U . . .
C62 C 0.7773(11) 0.8177(9) 0.4148(7) 0.098(5) Uani 1 1 d . . . . .
H62 H 0.8117 0.8248 0.3723 0.118 Uiso 1 1 calc R U . . .
C51 C 0.7805(6) 0.9477(6) 0.2264(5) 0.0450(18) Uani 1 1 d . . . . .
H51 H 0.8490 0.9421 0.2169 0.054 Uiso 1 1 calc R U . . .
C19 C 0.5044(6) 0.3386(5) 0.1828(5) 0.0409(16) Uani 1 1 d . . . . .
H19A H 0.5417 0.3849 0.2327 0.061 Uiso 1 1 calc R U . . .
H19B H 0.5511 0.2993 0.1748 0.061 Uiso 1 1 calc R U . . .
H19C H 0.4319 0.3035 0.1866 0.061 Uiso 1 1 calc R U . . .
C4 C -0.0144(6) 0.5802(5) 0.1065(5) 0.0446(18) Uani 1 1 d . . . . .
H4 H -0.0877 0.5399 0.0845 0.054 Uiso 1 1 calc R U . . .
C63 C 0.8013(7) 0.7711(7) 0.4757(7) 0.067(3) Uani 1 1 d . . . . .
H63 H 0.8557 0.7398 0.4805 0.080 Uiso 1 1 calc R U . . .
C61 C 0.6905(10) 0.8508(5) 0.4322(6) 0.077(4) Uani 1 1 d . . . . .
H61 H 0.6535 0.8846 0.4026 0.093 Uiso 1 1 calc R U . . .
C37 C 0.3694(12) 0.7229(8) 0.5891(6) 0.0805(18) Uani 1 1 d . U . . .
C34 C 0.2192(7) 1.1608(5) 0.2024(5) 0.0457(18) Uani 1 1 d . . . . .
H34A H 0.1584 1.1523 0.2288 0.069 Uiso 1 1 calc R U . . .
H34B H 0.2061 1.1965 0.1629 0.069 Uiso 1 1 calc R U . . .
H34C H 0.2905 1.1919 0.2429 0.069 Uiso 1 1 calc R U . . .
C13 C -0.0958(6) 0.7108(5) 0.1404(5) 0.0433(17) Uani 1 1 d . . . . .
C58 C 0.8777(7) 1.0897(6) 0.4423(5) 0.055(2) Uani 1 1 d . . . . .
H58A H 0.8285 1.1280 0.4381 0.082 Uiso 1 1 calc R U . . .
H58B H 0.9503 1.1237 0.4801 0.082 Uiso 1 1 calc R U . . .
H58C H 0.8436 1.0382 0.4617 0.082 Uiso 1 1 calc R U . . .
B1 B 0.8162(8) 0.6104(7) 0.6513(6) 0.051(2) Uani 1 1 d . . . . .
C14 C -0.2081(6) 0.6386(6) 0.1160(7) 0.059(2) Uani 1 1 d . . . . .
H14A H -0.2264 0.6103 0.0585 0.088 Uiso 1 1 calc R U . . .
H14B H -0.2663 0.6654 0.1262 0.088 Uiso 1 1 calc R U . . .
H14C H -0.2038 0.5937 0.1474 0.088 Uiso 1 1 calc R U . . .
C55 C 0.1232(9) 0.8364(8) -0.0998(6) 0.075(3) Uani 1 1 d . . . . .
H55A H 0.1038 0.8446 -0.0483 0.113 Uiso 1 1 calc R U . . .
H55B H 0.0546 0.8157 -0.1442 0.113 Uiso 1 1 calc R U . . .
H55C H 0.1702 0.8934 -0.1040 0.113 Uiso 1 1 calc R U . . .
C36 C 0.1091(8) 1.0210(6) 0.1007(6) 0.063(3) Uani 1 1 d . . . . .
H36A H 0.1101 0.9625 0.0728 0.095 Uiso 1 1 calc R U . . .
H36B H 0.0923 1.0559 0.0611 0.095 Uiso 1 1 calc R U . . .
H36C H 0.0516 1.0131 0.1300 0.095 Uiso 1 1 calc R U . . .
C35 C 0.3127(9) 1.0853(6) 0.1144(6) 0.059(2) Uani 1 1 d . . . . .
H35A H 0.3863 1.1136 0.1529 0.088 Uiso 1 1 calc R U . . .
H35B H 0.2977 1.1241 0.0782 0.088 Uiso 1 1 calc R U . . .
H35C H 0.3116 1.0278 0.0828 0.088 Uiso 1 1 calc R U . . .
C54 C 0.1099(8) 0.6770(7) -0.1031(5) 0.068(3) Uani 1 1 d . . . . .
H54A H 0.1531 0.6342 -0.0995 0.103 Uiso 1 1 calc R U . . .
H54B H 0.0485 0.6550 -0.1526 0.103 Uiso 1 1 calc R U . . .
H54C H 0.0793 0.6838 -0.0564 0.103 Uiso 1 1 calc R U . . .
C16 C -0.0781(8) 0.7613(8) 0.2271(7) 0.071(3) Uani 1 1 d . . . . .
H16A H -0.0736 0.7205 0.2629 0.107 Uiso 1 1 calc R U . . .
H16B H -0.1410 0.7851 0.2304 0.107 Uiso 1 1 calc R U . . .
H16C H -0.0084 0.8106 0.2435 0.107 Uiso 1 1 calc R U . . .
C38 C 0.4305(11) 0.6586(8) 0.5750(6) 0.0830(19) Uani 1 1 d . U . . .
H38A H 0.4947 0.6853 0.5558 0.125 Uiso 1 1 calc R U . . .
H38B H 0.3810 0.6054 0.5343 0.125 Uiso 1 1 calc R U . . .
H38C H 0.4571 0.6418 0.6253 0.125 Uiso 1 1 calc R U . . .
C15 C -0.0977(7) 0.7737(7) 0.0842(7) 0.064(3) Uani 1 1 d . . . . .
H15A H -0.0284 0.8235 0.1029 0.097 Uiso 1 1 calc R U . . .
H15B H -0.1618 0.7969 0.0837 0.097 Uiso 1 1 calc R U . . .
H15C H -0.1043 0.7414 0.0296 0.097 Uiso 1 1 calc R U . . .
C39 C 0.4397(11) 0.7917(8) 0.6675(6) 0.085(2) Uani 1 1 d . U . . .
H39A H 0.4641 0.7607 0.7086 0.127 Uiso 1 1 calc R U . . .
H39B H 0.3944 0.8279 0.6865 0.127 Uiso 1 1 calc R U . . .
H39C H 0.5054 0.8306 0.6576 0.127 Uiso 1 1 calc R U . . .
C71 C 1.0158(11) 0.4825(13) 0.6414(11) 0.149(8) Uani 1 1 d . . . . .
H71A H 1.0156 0.5388 0.6247 0.179 Uiso 1 1 calc R U . . .
H71B H 0.9458 0.4609 0.6571 0.179 Uiso 1 1 calc R U . . .
C40 C 0.2609(11) 0.6836(9) 0.6050(7) 0.0851(19) Uani 1 1 d . U . . .
H40A H 0.2154 0.6329 0.5602 0.128 Uiso 1 1 calc R U . . .
H40B H 0.2214 0.7288 0.6103 0.128 Uiso 1 1 calc R U . . .
H40C H 0.2741 0.6633 0.6550 0.128 Uiso 1 1 calc R U . . .

loop_
_atom_site_aniso_label
_atom_site_aniso_U_11
_atom_site_aniso_U_22
_atom_site_aniso_U_33
_atom_site_aniso_U_23
_atom_site_aniso_U_13
_atom_site_aniso_U_12
Au1 0.02319(11) 0.02489(12) 0.02023(11) 0.00762(8) -0.00012(8) 0.00749(9)
W1 0.02246(12) 0.02374(12) 0.01968(11) 0.00738(9) -0.00124(9) 0.00510(9)
P1 0.0172(6) 0.0164(6) 0.0208(6) 0.0011(5) 0.0052(5) 0.0027(5)
Cl1 0.178(4) 0.157(4) 0.087(3) 0.014(3) 0.017(3) 0.106(4)
C41 0.024(3) 0.023(3) 0.018(2) 0.006(2) 0.003(2) 0.011(2)
C26 0.019(2) 0.024(3) 0.020(3) 0.006(2) 0.003(2) 0.005(2)
C46 0.021(3) 0.021(3) 0.022(3) 0.005(2) 0.006(2) 0.008(2)
F1 0.093(5) 0.101(5) 0.074(4) 0.047(4) 0.033(4) 0.031(4)
Cl2 0.079(3) 0.372(10) 0.165(5) -0.125(6) -0.022(3) 0.102(4)
C42 0.022(3) 0.022(3) 0.020(3) 0.004(2) 0.003(2) 0.006(2)
F2 0.086(4) 0.096(5) 0.078(4) 0.018(4) 0.018(3) 0.050(4)
C21 0.015(2) 0.017(2) 0.019(2) 0.0024(19) 0.0010(19) 0.0022(19)
C47 0.021(3) 0.023(3) 0.025(3) 0.006(2) 0.003(2) 0.005(2)
C1 0.017(2) 0.022(3) 0.022(3) 0.007(2) 0.001(2) 0.003(2)
C48 0.021(3) 0.031(3) 0.030(3) -0.001(2) 0.006(2) 0.004(2)
C27 0.025(3) 0.028(3) 0.025(3) 0.011(2) 0.009(2) 0.006(2)
C12 0.035(3) 0.023(3) 0.029(3) 0.008(2) 0.010(3) 0.009(2)
C25 0.026(3) 0.023(3) 0.026(3) 0.007(2) 0.002(2) 0.006(2)
C43 0.025(3) 0.033(3) 0.024(3) 0.008(2) 0.003(2) 0.013(2)
C7 0.028(3) 0.022(3) 0.022(3) 0.004(2) 0.003(2) 0.004(2)
C22 0.027(3) 0.022(3) 0.020(3) 0.006(2) 0.005(2) 0.007(2)
F4 0.067(4) 0.056(4) 0.198(9) 0.031(5) 0.050(5) 0.015(3)
C45 0.031(3) 0.032(3) 0.031(3) 0.012(3) 0.010(3) 0.008(3)
C70 0.051(4) 0.023(3) 0.041(4) 0.012(3) 0.008(3) 0.008(3)
C6 0.021(3) 0.026(3) 0.026(3) 0.006(2) 0.000(2) 0.006(2)
C50 0.022(3) 0.027(3) 0.029(3) 0.011(2) 0.001(2) 0.003(2)
C32 0.039(4) 0.033(3) 0.025(3) 0.006(3) 0.003(3) 0.002(3)
C49 0.025(3) 0.033(3) 0.025(3) 0.001(2) 0.001(2) 0.005(2)
C44 0.045(4) 0.039(4) 0.023(3) 0.008(3) 0.011(3) 0.012(3)
C2 0.026(3) 0.024(3) 0.027(3) 0.004(2) 0.004(2) 0.005(2)
C9 0.038(3) 0.025(3) 0.039(4) 0.012(3) 0.011(3) 0.005(3)
C69 0.039(4) 0.034(4) 0.056(5) 0.014(3) 0.001(3) 0.019(3)
C10 0.033(3) 0.022(3) 0.024(3) 0.005(2) 0.003(2) 0.007(2)
C17 0.037(3) 0.027(3) 0.020(3) 0.005(2) 0.004(2) 0.012(3)
C11 0.034(3) 0.031(3) 0.027(3) 0.012(2) 0.011(3) 0.013(3)
C30 0.042(4) 0.041(4) 0.028(3) 0.018(3) 0.015(3) 0.018(3)
F3 0.083(5) 0.169(8) 0.061(4) 0.046(5) -0.031(3) -0.005(5)
C68 0.074(6) 0.047(5) 0.045(4) 0.009(4) 0.024(4) 0.033(4)
C57 0.027(3) 0.028(3) 0.034(3) 0.009(3) -0.003(3) 0.003(2)
C53 0.034(3) 0.058(4) 0.015(3) 0.011(3) -0.001(2) 0.022(3)
C28 0.041(4) 0.032(3) 0.025(3) 0.006(3) 0.006(3) 0.005(3)
C8 0.035(3) 0.025(3) 0.038(3) 0.011(3) 0.014(3) 0.009(3)
C31 0.041(4) 0.046(4) 0.020(3) 0.010(3) 0.002(3) 0.011(3)
C23 0.046(4) 0.037(4) 0.023(3) 0.005(3) 0.013(3) 0.019(3)
C18 0.051(4) 0.033(4) 0.040(4) -0.001(3) 0.000(3) 0.020(3)
C66 0.038(4) 0.024(3) 0.043(4) 0.009(3) 0.005(3) 0.005(3)
C20 0.037(4) 0.043(4) 0.047(4) 0.018(3) 0.016(3) 0.016(3)
C52 0.026(3) 0.049(4) 0.036(4) -0.008(3) 0.001(3) 0.012(3)
C29 0.044(4) 0.028(3) 0.033(3) 0.013(3) 0.010(3) 0.008(3)
C67 0.073(6) 0.032(4) 0.022(3) -0.003(3) -0.013(3) 0.011(4)
C3 0.029(3) 0.023(3) 0.058(5) -0.001(3) 0.004(3) 0.004(3)
C24 0.040(4) 0.026(3) 0.033(3) 0.002(3) 0.009(3) 0.015(3)
C33 0.047(4) 0.023(3) 0.035(3) 0.011(3) 0.004(3) 0.015(3)
C59 0.028(4) 0.051(5) 0.068(6) 0.014(4) -0.006(4) 0.010(3)
C5 0.021(3) 0.031(3) 0.039(4) 0.009(3) 0.004(3) 0.005(2)
C65 0.049(5) 0.045(5) 0.058(6) -0.019(4) -0.015(4) 0.005(4)
C56 0.057(5) 0.077(6) 0.017(3) 0.014(3) 0.003(3) 0.024(4)
C64 0.068(6) 0.040(4) 0.027(4) 0.003(3) -0.012(4) 0.002(4)
C60 0.040(4) 0.055(5) 0.058(5) 0.030(4) -0.014(4) -0.009(4)
C62 0.082(8) 0.098(9) 0.059(6) -0.016(6) 0.037(6) -0.062(7)
C51 0.022(3) 0.060(5) 0.048(4) 0.001(4) 0.004(3) 0.016(3)
C19 0.046(4) 0.043(4) 0.046(4) 0.026(3) 0.014(3) 0.024(3)
C4 0.024(3) 0.033(4) 0.059(5) 0.001(3) -0.005(3) -0.001(3)
C63 0.034(4) 0.062(6) 0.075(7) -0.007(5) -0.021(4) 0.009(4)
C61 0.099(8) 0.024(4) 0.068(6) 0.022(4) -0.037(6) -0.011(4)
C37 0.125(5) 0.096(4) 0.052(3) 0.048(3) 0.037(3) 0.057(4)
C34 0.058(5) 0.032(4) 0.053(5) 0.015(3) 0.011(4) 0.023(3)
C13 0.025(3) 0.037(4) 0.066(5) 0.014(4) 0.008(3) 0.008(3)
C58 0.038(4) 0.070(6) 0.036(4) -0.001(4) -0.011(3) 0.006(4)
B1 0.049(5) 0.059(6) 0.042(5) 0.024(4) 0.002(4) 0.013(4)
C14 0.027(4) 0.057(5) 0.094(7) 0.026(5) 0.012(4) 0.013(4)
C55 0.067(6) 0.110(9) 0.051(5) 0.001(5) -0.008(5) 0.063(6)
C36 0.065(6) 0.048(5) 0.058(5) 0.019(4) -0.021(4) 0.011(4)
C35 0.093(7) 0.048(5) 0.068(6) 0.041(4) 0.047(5) 0.040(5)
C54 0.055(5) 0.084(7) 0.036(4) 0.016(4) -0.012(4) -0.013(5)
C16 0.049(5) 0.088(8) 0.078(7) -0.002(6) 0.016(5) 0.037(5)
C38 0.128(5) 0.097(5) 0.055(3) 0.048(3) 0.035(3) 0.058(4)
C15 0.038(4) 0.063(6) 0.108(8) 0.048(6) 0.018(5) 0.025(4)
C39 0.129(5) 0.096(5) 0.056(3) 0.046(3) 0.033(3) 0.056(4)
C71 0.054(7) 0.184(18) 0.172(17) -0.048(14) 0.001(9) 0.057(10)
C40 0.126(5) 0.102(5) 0.056(3) 0.048(3) 0.038(3) 0.054(4)

loop_
_atom_type_symbol
_atom_type_description
_atom_type_scat_dispersion_real
_atom_type_scat_dispersion_imag
_atom_type_scat_source
C C 0.0033 0.0016 'International Tables Vol C Tables 4.2.6.8 and 6.1.1.4'
H H 0.0000 0.0000 'International Tables Vol C Tables 4.2.6.8 and 6.1.1.4'
P P 0.1023 0.0942 'International Tables Vol C Tables 4.2.6.8 and 6.1.1.4'
W W -0.8490 6.8722 'International Tables Vol C Tables 4.2.6.8 and 6.1.1.4'
Au Au -2.0133 8.8022 'International Tables Vol C Tables 4.2.6.8 and 6.1.1.4'
Cl Cl 0.1484 0.1585 'International Tables Vol C Tables 4.2.6.8 and 6.1.1.4'
F F 0.0171 0.0103 'International Tables Vol C Tables 4.2.6.8 and 6.1.1.4'
B B 0.0013 0.0007 'International Tables Vol C Tables 4.2.6.8 and 6.1.1.4'

loop_
_geom_angle_atom_site_label_1
_geom_angle_atom_site_label_2
_geom_angle_atom_site_label_3
_geom_angle
_geom_angle_site_symmetry_1
_geom_angle_site_symmetry_3
_geom_angle_publ_flag
P1 Au1 W1 176.76(4) . . ?
C68 W1 C63 104.5(4) . . ?
C68 W1 C61 147.5(5) . . ?
C63 W1 C61 59.2(4) . . ?
C68 W1 C69 36.5(3) . . ?
C63 W1 C69 82.9(3) . . ?
C61 W1 C69 142.0(3) . . ?
C68 W1 C62 113.3(5) . . ?
C63 W1 C62 36.6(5) . . ?
C61 W1 C62 36.3(5) . . ?
C69 W1 C62 110.5(5) . . ?
C68 W1 C67 36.4(3) . . ?
C63 W1 C67 140.1(3) . . ?
C61 W1 C67 155.0(3) . . ?
C69 W1 C67 59.9(3) . . ?
C62 W1 C67 143.3(4) . . ?
C68 W1 C65 159.0(3) . . ?
C63 W1 C65 57.0(4) . . ?
C61 W1 C65 35.1(4) . . ?
C69 W1 C65 124.4(3) . . ?
C62 W1 C65 59.1(4) . . ?
C67 W1 C65 157.3(4) . . ?
C68 W1 C64 125.3(3) . . ?
C63 W1 C64 34.0(4) . . ?
C61 W1 C64 58.2(3) . . ?
C69 W1 C64 91.5(3) . . ?
C62 W1 C64 59.2(4) . . ?
C67 W1 C64 146.6(3) . . ?
C65 W1 C64 33.8(3) . . ?
C68 W1 C70 60.0(3) . . ?
C63 W1 C70 98.7(4) . . ?
C61 W1 C70 144.0(3) . . ?
C69 W1 C70 35.1(3) . . ?
C62 W1 C70 134.7(5) . . ?
C67 W1 C70 59.4(3) . . ?
C65 W1 C70 109.8(3) . . ?
C64 W1 C70 87.3(3) . . ?
C68 W1 C66 59.8(3) . . ?
C63 W1 C66 133.6(3) . . ?
C61 W1 C66 152.3(4) . . ?
C69 W1 C66 58.5(3) . . ?
C62 W1 C66 168.8(5) . . ?
C67 W1 C66 35.7(3) . . ?
C65 W1 C66 123.8(3) . . ?
C64 W1 C66 116.2(3) . . ?
C70 W1 C66 35.0(2) . . ?
C68 W1 Au1 103.5(2) . . ?
C63 W1 Au1 134.2(3) . . ?
C61 W1 Au1 78.0(2) . . ?
C69 W1 Au1 137.2(2) . . ?
C62 W1 Au1 98.6(4) . . ?
C67 W1 Au1 77.98(19) . . ?
C65 W1 Au1 97.2(2) . . ?
C64 W1 Au1 130.9(2) . . ?
C70 W1 Au1 126.70(19) . . ?
C66 W1 Au1 91.85(17) . . ?
C41 P1 C1 103.8(3) . . ?
C41 P1 C21 101.5(2) . . ?
C1 P1 C21 102.2(2) . . ?
C41 P1 Au1 117.35(18) . . ?
C1 P1 Au1 114.78(18) . . ?
C21 P1 Au1 115.12(17) . . ?
C42 C41 C46 119.3(5) . . ?
C42 C41 P1 116.0(4) . . ?
C46 C41 P1 124.5(4) . . ?
C25 C26 C21 123.1(5) . . ?
C45 C46 C41 116.8(5) . . ?
C45 C46 C47 116.5(5) . . ?
C41 C46 C47 126.7(5) . . ?
C43 C42 C41 124.1(5) . . ?
C26 C21 C22 119.1(5) . . ?
C26 C21 P1 117.1(4) . . ?
C22 C21 P1 123.8(4) . . ?
C48 C47 C52 116.5(5) . . ?
C48 C47 C46 123.8(5) . . ?
C52 C47 C46 119.3(5) . . ?
C6 C1 C2 118.5(5) . . ?
C6 C1 P1 116.2(4) . . ?
C2 C1 P1 125.3(4) . . ?
C47 C48 C49 121.1(6) . . ?
C28 C27 C32 117.3(6) . . ?
C28 C27 C22 125.3(6) . . ?
C32 C27 C22 117.1(5) . . ?
C7 C12 C11 120.6(6) . . ?
C24 C25 C26 117.1(5) . . ?
C24 C25 C33 122.9(6) . . ?
C26 C25 C33 120.0(5) . . ?
C42 C43 C44 115.2(5) . . ?
C42 C43 C53 120.8(6) . . ?
C44 C43 C53 123.8(6) . . ?
C12 C7 C8 117.4(6) . . ?
C12 C7 C2 124.9(5) . . ?
C8 C7 C2 117.4(5) . . ?
C23 C22 C21 117.6(5) . . ?
C23 C22 C27 116.2(5) . . ?
C21 C22 C27 126.2(5) . . ?
C44 C45 C46 122.9(6) . . ?
C69 C70 C66 108.3(7) . . ?
C69 C70 W1 70.8(4) . . ?
C66 C70 W1 73.5(4) . . ?
C5 C6 C1 124.4(6) . . ?
C49 C50 C51 116.2(6) . . ?
C49 C50 C57 123.1(6) . . ?
C51 C50 C57 120.6(6) . . ?
C31 C32 C27 121.7(6) . . ?
C50 C49 C48 122.8(6) . . ?
C45 C44 C43 121.7(6) . . ?
C3 C2 C1 116.8(6) . . ?
C3 C2 C7 115.3(5) . . ?
C1 C2 C7 127.9(5) . . ?
C8 C9 C10 121.7(6) . . ?
C70 C69 C68 109.2(7) . . ?
C70 C69 W1 74.1(4) . . ?
C68 C69 W1 71.0(4) . . ?
C9 C10 C11 117.3(6) . . ?
C9 C10 C17 120.7(5) . . ?
C11 C10 C17 122.0(6) . . ?
C20 C17 C18 109.0(6) . . ?
C20 C17 C19 106.8(5) . . ?
C18 C17 C19 109.5(6) . . ?
C20 C17 C10 112.4(5) . . ?
C18 C17 C10 108.8(5) . . ?
C19 C17 C10 110.3(5) . . ?
C10 C11 C12 121.5(6) . . ?
C31 C30 C29 116.3(6) . . ?
C31 C30 C37 122.0(8) . . ?
C29 C30 C37 121.8(8) . . ?
C69 C68 C67 106.7(7) . . ?
C69 C68 W1 72.5(4) . . ?
C67 C68 W1 73.0(4) . . ?
C60 C57 C58 109.3(7) . . ?
C60 C57 C59 108.4(7) . . ?
C58 C57 C59 107.5(6) . . ?
C60 C57 C50 108.7(5) . . ?
C58 C57 C50 111.3(6) . . ?
C59 C57 C50 111.6(6) . . ?
C55 C53 C56 109.6(7) . . ?
C55 C53 C43 108.3(6) . . ?
C56 C53 C43 111.3(6) . . ?
C55 C53 C54 109.3(8) . . ?
C56 C53 C54 107.4(7) . . ?
C43 C53 C54 110.9(6) . . ?
C27 C28 C29 120.6(6) . . ?
C9 C8 C7 121.4(6) . . ?
C32 C31 C30 121.8(6) . . ?
C24 C23 C22 122.0(6) . . ?
C70 C66 C67 108.2(7) . . ?
C70 C66 W1 71.5(4) . . ?
C67 C66 W1 70.1(4) . . ?
C51 C52 C47 121.9(6) . . ?
C30 C29 C28 122.3(6) . . ?
C66 C67 C68 107.6(6) . . ?
C66 C67 W1 74.2(4) . . ?
C68 C67 W1 70.5(4) . . ?
C4 C3 C2 123.6(6) . . ?
C25 C24 C23 121.1(6) . . ?
C35 C33 C36 109.9(7) . . ?
C35 C33 C34 108.5(6) . . ?
C36 C33 C34 108.4(6) . . ?
C35 C33 C25 110.3(6) . . ?
C36 C33 C25 107.9(6) . . ?
C34 C33 C25 111.8(6) . . ?
C6 C5 C4 116.0(6) . . ?
C6 C5 C13 119.5(6) . . ?
C4 C5 C13 124.5(6) . . ?
C64 C65 C61 110.1(10) . . ?
C64 C65 W1 73.7(5) . . ?
C61 C65 W1 71.6(5) . . ?
C65 C64 C63 108.7(9) . . ?
C65 C64 W1 72.5(5) . . ?
C63 C64 W1 71.4(5) . . ?
C61 C62 C63 103.8(8) . . ?
C61 C62 W1 71.4(5) . . ?
C63 C62 W1 71.2(5) . . ?
C52 C51 C50 121.4(6) . . ?
C3 C4 C5 120.6(6) . . ?
C64 C63 C62 109.8(9) . . ?
C64 C63 W1 74.6(5) . . ?
C62 C63 W1 72.2(5) . . ?
C65 C61 C62 107.5(9) . . ?
C65 C61 W1 73.3(5) . . ?
C62 C61 W1 72.3(6) . . ?
C38 C37 C40 113.2(11) . . ?
C38 C37 C30 110.5(8) . . ?
C40 C37 C30 110.0(9) . . ?
C38 C37 C39 106.5(10) . . ?
C40 C37 C39 104.9(9) . . ?
C30 C37 C39 111.5(9) . . ?
C15 C13 C14 109.4(7) . . ?
C15 C13 C5 108.7(6) . . ?
C14 C13 C5 111.2(6) . . ?
C15 C13 C16 110.5(8) . . ?
C14 C13 C16 107.6(8) . . ?
C5 C13 C16 109.5(6) . . ?
F3 B1 F4 109.6(8) . . ?
F3 B1 F1 109.6(8) . . ?
F4 B1 F1 109.3(9) . . ?
F3 B1 F2 110.5(9) . . ?
F4 B1 F2 108.0(8) . . ?
F1 B1 F2 109.8(7) . . ?
Cl1 C71 Cl2 112.5(8) . . ?

loop_
_geom_bond_atom_site_label_1
_geom_bond_atom_site_label_2
_geom_bond_distance
_geom_bond_site_symmetry_2
_geom_bond_publ_flag
Au1 P1 2.2784(14) . ?
Au1 W1 2.7523(3) . ?
W1 C68 2.248(8) . ?
W1 C63 2.257(8) . ?
W1 C61 2.259(8) . ?
W1 C69 2.267(7) . ?
W1 C62 2.270(9) . ?
W1 C67 2.280(7) . ?
W1 C65 2.282(8) . ?
W1 C64 2.297(7) . ?
W1 C70 2.308(7) . ?
W1 C66 2.333(7) . ?
P1 C41 1.832(6) . ?
P1 C1 1.846(6) . ?
P1 C21 1.849(5) . ?
Cl1 C71 1.664(16) . ?
C41 C42 1.402(7) . ?
C41 C46 1.409(8) . ?
C26 C25 1.390(8) . ?
C26 C21 1.401(7) . ?
C46 C45 1.394(8) . ?
C46 C47 1.488(8) . ?
F1 B1 1.375(11) . ?
Cl2 C71 1.745(16) . ?
C42 C43 1.394(8) . ?
F2 B1 1.377(12) . ?
C21 C22 1.404(8) . ?
C47 C48 1.390(8) . ?
C47 C52 1.392(9) . ?
C1 C6 1.395(8) . ?
C1 C2 1.406(8) . ?
C48 C49 1.390(8) . ?
C27 C28 1.382(9) . ?
C27 C32 1.395(9) . ?
C27 C22 1.490(8) . ?
C12 C7 1.388(9) . ?
C12 C11 1.396(8) . ?
C25 C24 1.384(9) . ?
C25 C33 1.538(8) . ?
C43 C44 1.402(9) . ?
C43 C53 1.527(8) . ?
C7 C8 1.402(8) . ?
C7 C2 1.501(8) . ?
C22 C23 1.399(8) . ?
F4 B1 1.367(12) . ?
C45 C44 1.380(9) . ?
C70 C69 1.381(11) . ?
C70 C66 1.394(10) . ?
C6 C5 1.387(8) . ?
C50 C49 1.378(9) . ?
C50 C51 1.398(10) . ?
C50 C57 1.539(8) . ?
C32 C31 1.379(9) . ?
C2 C3 1.395(9) . ?
C9 C8 1.369(9) . ?
C9 C10 1.389(9) . ?
C69 C68 1.414(11) . ?
C10 C11 1.390(8) . ?
C10 C17 1.544(8) . ?
C17 C20 1.527(9) . ?
C17 C18 1.530(9) . ?
C17 C19 1.536(9) . ?
C30 C31 1.388(10) . ?
C30 C29 1.393(10) . ?
C30 C37 1.528(10) . ?
F3 B1 1.346(11) . ?
C68 C67 1.416(12) . ?
C57 C60 1.518(10) . ?
C57 C58 1.521(11) . ?
C57 C59 1.523(10) . ?
C53 C55 1.518(11) . ?
C53 C56 1.523(9) . ?
C53 C54 1.538(12) . ?
C28 C29 1.397(9) . ?
C23 C24 1.387(9) . ?
C66 C67 1.413(11) . ?
C52 C51 1.391(9) . ?
C3 C4 1.369(10) . ?
C33 C35 1.524(11) . ?
C33 C36 1.524(11) . ?
C33 C34 1.526(9) . ?
C5 C4 1.394(10) . ?
C5 C13 1.528(9) . ?
C65 C64 1.332(12) . ?
C65 C61 1.370(15) . ?
C64 C63 1.333(14) . ?
C62 C61 1.411(18) . ?
C62 C63 1.423(17) . ?
C37 C38 1.456(15) . ?
C37 C40 1.481(17) . ?
C37 C39 1.537(17) . ?
C13 C15 1.520(11) . ?
C13 C14 1.522(10) . ?
C13 C16 1.531(13) . ?

loop_
_geom_torsion_atom_site_label_1
_geom_torsion_atom_site_label_2
_geom_torsion_atom_site_label_3
_geom_torsion_atom_site_label_4
_geom_torsion
_geom_torsion_site_symmetry_1
_geom_torsion_site_symmetry_2
_geom_torsion_site_symmetry_3
_geom_torsion_site_symmetry_4
_geom_torsion_publ_flag
C1 P1 C41 C42 12.7(5) . . . . ?
C21 P1 C41 C42 -93.1(4) . . . . ?
Au1 P1 C41 C42 140.6(4) . . . . ?
C1 P1 C41 C46 -173.0(5) . . . . ?
C21 P1 C41 C46 81.2(5) . . . . ?
Au1 P1 C41 C46 -45.2(5) . . . . ?
C42 C41 C46 C45 1.0(8) . . . . ?
P1 C41 C46 C45 -173.1(4) . . . . ?
C42 C41 C46 C47 179.4(5) . . . . ?
P1 C41 C46 C47 5.3(8) . . . . ?
C46 C41 C42 C43 -1.3(9) . . . . ?
P1 C41 C42 C43 173.3(5) . . . . ?
C25 C26 C21 C22 0.1(8) . . . . ?
C25 C26 C21 P1 177.9(4) . . . . ?
C41 P1 C21 C26 14.8(5) . . . . ?
C1 P1 C21 C26 -92.3(4) . . . . ?
Au1 P1 C21 C26 142.6(4) . . . . ?
C41 P1 C21 C22 -167.4(5) . . . . ?
C1 P1 C21 C22 85.5(5) . . . . ?
Au1 P1 C21 C22 -39.6(5) . . . . ?
C45 C46 C47 C48 122.3(7) . . . . ?
C41 C46 C47 C48 -56.1(9) . . . . ?
C45 C46 C47 C52 -50.4(8) . . . . ?
C41 C46 C47 C52 131.2(7) . . . . ?
C41 P1 C1 C6 -94.0(5) . . . . ?
C21 P1 C1 C6 11.2(5) . . . . ?
Au1 P1 C1 C6 136.6(4) . . . . ?
C41 P1 C1 C2 85.9(5) . . . . ?
C21 P1 C1 C2 -168.9(5) . . . . ?
Au1 P1 C1 C2 -43.5(6) . . . . ?
C52 C47 C48 C49 0.9(10) . . . . ?
C46 C47 C48 C49 -172.0(6) . . . . ?
C21 C26 C25 C24 0.4(9) . . . . ?
C21 C26 C25 C33 -178.9(5) . . . . ?
C41 C42 C43 C44 0.3(9) . . . . ?
C41 C42 C43 C53 -175.0(6) . . . . ?
C11 C12 C7 C8 1.1(9) . . . . ?
C11 C12 C7 C2 -172.5(6) . . . . ?
C26 C21 C22 C23 0.5(8) . . . . ?
P1 C21 C22 C23 -177.2(5) . . . . ?
C26 C21 C22 C27 -178.5(5) . . . . ?
P1 C21 C22 C27 3.8(8) . . . . ?
C28 C27 C22 C23 123.7(7) . . . . ?
C32 C27 C22 C23 -49.8(8) . . . . ?
C28 C27 C22 C21 -57.3(9) . . . . ?
C32 C27 C22 C21 129.2(7) . . . . ?
C41 C46 C45 C44 0.2(9) . . . . ?
C47 C46 C45 C44 -178.4(6) . . . . ?
C2 C1 C6 C5 -0.5(9) . . . . ?
P1 C1 C6 C5 179.4(5) . . . . ?
C28 C27 C32 C31 1.4(10) . . . . ?
C22 C27 C32 C31 175.4(6) . . . . ?
C51 C50 C49 C48 -1.2(10) . . . . ?
C57 C50 C49 C48 175.1(6) . . . . ?
C47 C48 C49 C50 0.3(10) . . . . ?
C46 C45 C44 C43 -1.2(10) . . . . ?
C42 C43 C44 C45 1.0(9) . . . . ?
C53 C43 C44 C45 176.1(6) . . . . ?
C6 C1 C2 C3 2.3(9) . . . . ?
P1 C1 C2 C3 -177.6(5) . . . . ?
C6 C1 C2 C7 -177.2(6) . . . . ?
P1 C1 C2 C7 2.9(9) . . . . ?
C12 C7 C2 C3 132.2(7) . . . . ?
C8 C7 C2 C3 -41.4(8) . . . . ?
C12 C7 C2 C1 -48.3(9) . . . . ?
C8 C7 C2 C1 138.0(7) . . . . ?
C66 C70 C69 C68 1.7(8) . . . . ?
W1 C70 C69 C68 -62.8(5) . . . . ?
C66 C70 C69 W1 64.4(5) . . . . ?
C8 C9 C10 C11 1.2(10) . . . . ?
C8 C9 C10 C17 -177.0(6) . . . . ?
C9 C10 C17 C20 -160.2(6) . . . . ?
C11 C10 C17 C20 21.6(8) . . . . ?
C9 C10 C17 C18 79.0(7) . . . . ?
C11 C10 C17 C18 -99.2(7) . . . . ?
C9 C10 C17 C19 -41.2(8) . . . . ?
C11 C10 C17 C19 140.6(6) . . . . ?
C9 C10 C11 C12 -2.3(9) . . . . ?
C17 C10 C11 C12 175.9(6) . . . . ?
C7 C12 C11 C10 1.1(10) . . . . ?
C70 C69 C68 C67 -0.8(9) . . . . ?
W1 C69 C68 C67 -65.6(5) . . . . ?
C70 C69 C68 W1 64.7(5) . . . . ?
C49 C50 C57 C60 -100.4(8) . . . . ?
C51 C50 C57 C60 75.8(9) . . . . ?
C49 C50 C57 C58 20.0(9) . . . . ?
C51 C50 C57 C58 -163.7(7) . . . . ?
C49 C50 C57 C59 140.1(7) . . . . ?
C51 C50 C57 C59 -43.7(9) . . . . ?
C42 C43 C53 C55 88.3(9) . . . . ?
C44 C43 C53 C55 -86.5(9) . . . . ?
C42 C43 C53 C56 -151.1(6) . . . . ?
C44 C43 C53 C56 34.0(9) . . . . ?
C42 C43 C53 C54 -31.7(9) . . . . ?
C44 C43 C53 C54 153.5(7) . . . . ?
C32 C27 C28 C29 -0.7(10) . . . . ?
C22 C27 C28 C29 -174.2(6) . . . . ?
C10 C9 C8 C7 1.1(11) . . . . ?
C12 C7 C8 C9 -2.2(10) . . . . ?
C2 C7 C8 C9 171.9(6) . . . . ?
C27 C32 C31 C30 -2.0(11) . . . . ?
C29 C30 C31 C32 1.8(11) . . . . ?
C37 C30 C31 C32 -177.5(8) . . . . ?
C21 C22 C23 C24 -1.6(10) . . . . ?
C27 C22 C23 C24 177.5(6) . . . . ?
C69 C70 C66 C67 -1.8(8) . . . . ?
W1 C70 C66 C67 60.8(5) . . . . ?
C69 C70 C66 W1 -62.7(5) . . . . ?
C48 C47 C52 C51 -1.3(11) . . . . ?
C46 C47 C52 C51 172.0(7) . . . . ?
C31 C30 C29 C28 -1.1(10) . . . . ?
C37 C30 C29 C28 178.2(8) . . . . ?
C27 C28 C29 C30 0.6(11) . . . . ?
C70 C66 C67 C68 1.3(8) . . . . ?
W1 C66 C67 C68 63.1(5) . . . . ?
C70 C66 C67 W1 -61.7(5) . . . . ?
C69 C68 C67 C66 -0.3(8) . . . . ?
W1 C68 C67 C66 -65.5(5) . . . . ?
C69 C68 C67 W1 65.2(5) . . . . ?
C1 C2 C3 C4 -1.4(11) . . . . ?
C7 C2 C3 C4 178.1(7) . . . . ?
C26 C25 C24 C23 -1.5(10) . . . . ?
C33 C25 C24 C23 177.8(6) . . . . ?
C22 C23 C24 C25 2.2(11) . . . . ?
C24 C25 C33 C35 136.8(7) . . . . ?
C26 C25 C33 C35 -43.9(8) . . . . ?
C24 C25 C33 C36 -103.2(8) . . . . ?
C26 C25 C33 C36 76.1(8) . . . . ?
C24 C25 C33 C34 16.0(9) . . . . ?
C26 C25 C33 C34 -164.8(6) . . . . ?
C1 C6 C5 C4 -2.3(10) . . . . ?
C1 C6 C5 C13 177.4(6) . . . . ?
C61 C65 C64 C63 -0.1(10) . . . . ?
W1 C65 C64 C63 62.6(6) . . . . ?
C61 C65 C64 W1 -62.7(6) . . . . ?
C47 C52 C51 C50 0.3(13) . . . . ?
C49 C50 C51 C52 0.9(11) . . . . ?
C57 C50 C51 C52 -175.5(7) . . . . ?
C2 C3 C4 C5 -1.5(13) . . . . ?
C6 C5 C4 C3 3.2(11) . . . . ?
C13 C5 C4 C3 -176.4(8) . . . . ?
C65 C64 C63 C62 0.8(10) . . . . ?
W1 C64 C63 C62 64.1(6) . . . . ?
C65 C64 C63 W1 -63.3(6) . . . . ?
C61 C62 C63 C64 -1.1(10) . . . . ?
W1 C62 C63 C64 -65.7(7) . . . . ?
C61 C62 C63 W1 64.5(6) . . . . ?
C64 C65 C61 C62 -0.6(10) . . . . ?
W1 C65 C61 C62 -64.7(6) . . . . ?
C64 C65 C61 W1 64.1(6) . . . . ?
C63 C62 C61 C65 1.0(10) . . . . ?
W1 C62 C61 C65 65.4(6) . . . . ?
C63 C62 C61 W1 -64.3(6) . . . . ?
C31 C30 C37 C38 -113.2(11) . . . . ?
C29 C30 C37 C38 67.5(13) . . . . ?
C31 C30 C37 C40 121.1(10) . . . . ?
C29 C30 C37 C40 -58.2(12) . . . . ?
C31 C30 C37 C39 5.1(13) . . . . ?
C29 C30 C37 C39 -174.2(8) . . . . ?
C6 C5 C13 C15 65.4(9) . . . . ?
C4 C5 C13 C15 -115.0(9) . . . . ?
C6 C5 C13 C14 -174.1(7) . . . . ?
C4 C5 C13 C14 5.5(11) . . . . ?
C6 C5 C13 C16 -55.4(9) . . . . ?
C4 C5 C13 C16 124.2(9) . . . . ?
